data_7114491
loop_
_publ_author_name
'Ogawa, Satoshi'
'Yoshimura, Satoko'
'Nagahora, Noriyoshi'
'Kawai, Yasushi'
'Mikata, Yuji'
'Sato, Ryu'

_publ_section_title
;
 Novel multi-chalcogen ring systems with three different chalcogen atoms:
 synthesis, structure and redox property of five-membered
 trichalcogenaheterocyclesElectronic supplementary information (ESI)
 available: satisfactory characterizing data for all the new compounds.
 Typical experimental procedure, physical and spectroscopic data of all
 the new compounds and ORTEP view of 2d. See
 http://www.rsc.org/suppdata/cc/b2/b205445k/
;
_journal_issue 17
_journal_name_full 'Chemical Communications'
_journal_page_first 1918
_journal_paper_doi 10.1039/b205445k
_journal_year 2002
_chemical_formula_moiety 'C30 H42 O S Se Ti '
_chemical_formula_sum 'C30 H42 O S Se Ti'
_chemical_formula_weight 577.58
_space_group_IT_number 19
_symmetry_cell_setting orthorhombic
_symmetry_Int_Tables_number 19
_symmetry_space_group_name_Hall 'P 2ac 2ab'
_symmetry_space_group_name_H-M 'P 21 21 21'
_audit_creation_date 'Wed Mar  7 11:10:53 2002'
_audit_creation_method 'from TEXRAY.INF file'
_cell_angle_alpha 90
_cell_angle_beta 90
_cell_angle_gamma 90
_cell_formula_units_Z 4
_cell_length_a 10.109(4)
_cell_length_b 14.855(4)
_cell_length_c 18.680(4)
_cell_measurement_reflns_used 25
_cell_measurement_temperature 296.2
_cell_measurement_theta_max 38.1
_cell_measurement_theta_min 26.1
_cell_volume 2805.2(15)
_diffrn_ambient_temperature 296.2
_diffrn_measurement_device 'Rigaku AFC7R'
_diffrn_measurement_method \w-2\q
_diffrn_orient_matrix_UB_11 -0.01250
_diffrn_orient_matrix_UB_12 0.01542
_diffrn_orient_matrix_UB_13 0.05165
_diffrn_orient_matrix_UB_21 -0.06859
_diffrn_orient_matrix_UB_22 0.04547
_diffrn_orient_matrix_UB_23 -0.01356
_diffrn_orient_matrix_UB_31 -0.07018
_diffrn_orient_matrix_UB_32 -0.04718
_diffrn_orient_matrix_UB_33 0.00381
_diffrn_radiation_detector 'scintillation counter'
_diffrn_radiation_monochromator filter
_diffrn_radiation_source 'Rigaku rotating anode'
_diffrn_radiation_type 'Cu K\a'
_diffrn_radiation_wavelength 1.5418
_diffrn_reflns_av_R_equivalents 0.107
_diffrn_reflns_av_sigmaI/netI 0.082
_diffrn_reflns_limit_h_max 12
_diffrn_reflns_limit_h_min 0
_diffrn_reflns_limit_k_max 18
_diffrn_reflns_limit_k_min 0
_diffrn_reflns_limit_l_max 22
_diffrn_reflns_limit_l_min -19
_diffrn_reflns_number 5630
_diffrn_reflns_reduction_process 'Lp corrections applied'
_diffrn_reflns_theta_max 70.20
_diffrn_reflns_theta_min 2.37
_diffrn_standards_decay_% 4.66
_diffrn_standards_interval_count 150
_diffrn_standards_number 3
_exptl_absorpt_coefficient_mu 4.904
_exptl_absorpt_correction_T_max 1.000
_exptl_absorpt_correction_T_min 0.639
_exptl_absorpt_correction_type '\y scans(North,Phillips & Mathews,1968)'
_exptl_crystal_colour black
_exptl_crystal_density_diffrn 1.367
_exptl_crystal_density_meas ?
_exptl_crystal_description prismatic
_exptl_crystal_F_000 1208.00
_exptl_crystal_size_max 0.600
_exptl_crystal_size_mid 0.400
_exptl_crystal_size_min 0.300
_refine_diff_density_max 0.69
_refine_diff_density_min -0.62
_refine_ls_extinction_method none
_refine_ls_goodness_of_fit_obs 0.762
_refine_ls_hydrogen_treatment noref
_refine_ls_matrix_type full
_refine_ls_number_constraints 0
_refine_ls_number_parameters 307
_refine_ls_number_reflns 1834
_refine_ls_number_restraints 0
_refine_ls_R_factor_obs 0.0553
_refine_ls_shift/esd_max 0.0051
_refine_ls_shift/esd_mean 0.0002
_refine_ls_structure_factor_coef F
_refine_ls_weighting_details 'w = 1/[\s^2^(Fo) + 0.00578|Fo|^2^]'
_refine_ls_weighting_scheme calc
_refine_ls_wR_factor_obs 0.0847
_reflns_number_observed 1834
_reflns_number_total 2852
_reflns_observed_criterion >3.0sigma(I)
_cod_data_source_file b205445k.txt
_cod_data_source_block SeTiS
_cod_depositor_comments
;
The following automatic conversions were performed:

'_exptl_crystal_density_meas' value 'not measured' was changed to '?'
- the value is perceived as not measured.

Automatic conversion script
Id: cif_fix_values 3008 2015-01-20 13:52:24Z robertas 

The following automatic conversions were performed:

'_refine_ls_weighting_scheme' value 'w = 1/[\s^2^(Fo) +
0.00578|Fo|^2^]' was changed to 'calc'. New tag
'_refine_ls_weighting_details' was created. The value of the new tag
was set to 'w = 1/[\s^2^(Fo) + 0.00578|Fo|^2^]'.

Automatic conversion script
Id: cif_fix_values 3143 2015-03-26 13:38:13Z robertas 
;
_cod_original_cell_volume 2805(1)
_cod_original_sg_symbol_H-M 'P 21 21 21   '
_cod_original_formula_sum 'C30 H42 O S Se Ti '
_cod_database_code 7114491

loop_
_symmetry_equiv_pos_as_xyz
x,y,z
1/2-x,-y,1/2+z
1/2+x,1/2-y,-z
-x,1/2+y,1/2-z

loop_
_atom_site_aniso_label
_atom_site_aniso_U_11
_atom_site_aniso_U_22
_atom_site_aniso_U_33
_atom_site_aniso_U_12
_atom_site_aniso_U_13
_atom_site_aniso_U_23
Se(3) 0.0528(7) 0.0573(7) 0.0408(6) -0.0019(7) -0.0097(6) 0.0069(6)
Ti(2) 0.0348(9) 0.051(1) 0.0255(7) 0.0005(9) 0.0001(7) 0.0008(7)
S(1) 0.035(1) 0.064(2) 0.036(1) -0.001(1) -0.002(1) -0.012(1)
O(10) 0.066(6) 0.079(6) 0.062(5) -0.001(6) -0.021(5) -0.002(5)
C(4) 0.053(7) 0.072(8) 0.035(5) 0.009(7) -0.007(5) -0.006(5)
C(5) 0.066(8) 0.073(8) 0.032(5) -0.018(7) -0.002(6) 0.002(5)
C(6) 0.077(9) 0.072(9) 0.034(6) -0.004(9) -0.007(6) -0.007(5)
C(7) 0.057(7) 0.049(6) 0.030(5) 0.005(6) -0.007(5) 0.000(4)
C(8) 0.041(6) 0.048(6) 0.038(5) -0.007(6) 0.003(5) 0.004(4)
C(9) 0.054(7) 0.054(6) 0.032(4) -0.007(7) 0.000(5) -0.002(5)
C(11) 0.067(10) 0.10(1) 0.10(1) -0.01(1) -0.033(10) 0.00(1)
C(12) 0.073(9) 0.059(7) 0.046(6) 0.020(8) 0.000(7) -0.009(5)
C(13) 0.10(1) 0.15(2) 0.070(10) 0.08(2) 0.02(1) 0.01(1)
C(14) 0.17(3) 0.08(1) 0.15(2) 0.03(1) -0.09(2) -0.03(1)
C(15) 0.044(7) 0.081(9) 0.053(7) -0.013(7) -0.004(6) -0.021(6)
C(16) 0.054(7) 0.061(8) 0.049(6) -0.007(7) -0.032(6) -0.010(6)
C(17) 0.069(9) 0.050(7) 0.039(5) -0.010(7) 0.005(6) -0.001(5)
C(18) 0.063(8) 0.060(7) 0.033(5) -0.021(7) -0.008(6) 0.009(5)
C(19) 0.055(7) 0.083(9) 0.031(5) -0.019(7) -0.001(5) -0.004(6)
C(20) 0.064(8) 0.059(7) 0.034(5) 0.001(7) 0.008(6) 0.000(5)
C(21) 0.044(7) 0.062(7) 0.044(6) -0.001(6) 0.013(5) 0.005(5)
C(22) 0.044(6) 0.063(7) 0.041(5) -0.001(6) 0.001(5) 0.005(6)
C(23) 0.049(7) 0.049(6) 0.048(6) -0.002(6) 0.015(6) 0.000(5)
C(24) 0.055(7) 0.062(7) 0.028(4) -0.014(6) 0.012(4) 0.002(5)
C(25) 0.045(8) 0.12(2) 0.15(2) 0.00(1) 0.00(1) -0.04(1)
C(26) 0.09(1) 0.11(1) 0.068(9) -0.04(1) -0.041(10) -0.011(9)
C(27) 0.13(2) 0.065(9) 0.057(7) 0.01(1) 0.015(10) -0.026(7)
C(28) 0.065(8) 0.035(7) 0.13(1) -0.008(7) -0.03(1) 0.013(8)
C(29) 0.11(1) 0.12(1) 0.044(7) -0.06(1) 0.030(9) -0.024(9)
C(30) 0.08(1) 0.11(1) 0.09(1) 0.00(1) -0.03(1) 0.06(1)
C(31) 0.11(1) 0.060(8) 0.081(10) 0.016(9) 0.04(1) 0.003(8)
C(32) 0.028(6) 0.16(2) 0.067(9) 0.002(9) 0.009(6) 0.04(1)
C(33) 0.08(1) 0.069(9) 0.076(9) 0.020(9) 0.051(9) -0.005(8)
C(34) 0.12(1) 0.080(10) 0.029(5) -0.02(1) 0.004(7) -0.008(6)

loop_
_atom_site_label
_atom_site_fract_x
_atom_site_fract_y
_atom_site_fract_z
_atom_site_U_iso_or_equiv
_atom_site_thermal_displace_type
_atom_site_calc_flag
_atom_site_occupancy
Se(3) 0.4361(1) -0.04299(9) 0.62614(7) 0.0503(3) Uani d 1.00
Ti(2) 0.2985(2) -0.0139(1) 0.51388(10) 0.0370(4) Uani d 1.00
S(1) 0.1925(3) 0.0946(2) 0.5923(1) 0.0451(7) Uani d 1.00
O(10) 0.645(1) 0.0547(8) 0.7098(5) 0.069(3) Uani d 1.00
C(4) 0.541(1) 0.1107(10) 0.6996(6) 0.053(3) Uani d 1.00
C(5) 0.535(1) 0.1954(10) 0.7277(6) 0.057(4) Uani d 1.00
C(6) 0.425(2) 0.2518(10) 0.7163(6) 0.061(4) Uani d 1.00
C(7) 0.322(1) 0.2228(8) 0.6757(5) 0.045(3) Uani d 1.00
C(8) 0.325(1) 0.1355(7) 0.6452(5) 0.043(3) Uani d 1.00
C(9) 0.433(1) 0.0776(8) 0.6576(6) 0.047(3) Uani d 1.00
C(11) 0.766(2) 0.089(1) 0.729(1) 0.088(6) Uani d 1.00
C(12) 0.203(2) 0.2850(9) 0.6612(7) 0.060(4) Uani d 1.00
C(13) 0.089(2) 0.257(2) 0.7067(10) 0.106(7) Uani d 1.00
C(14) 0.231(3) 0.381(1) 0.669(1) 0.133(9) Uani d 1.00
C(15) 0.075(1) -0.070(1) 0.5236(7) 0.059(4) Uani d 1.00
C(16) 0.122(1) -0.0946(9) 0.4551(7) 0.055(4) Uani d 1.00
C(17) 0.225(1) -0.1585(9) 0.4629(6) 0.053(4) Uani d 1.00
C(18) 0.245(2) -0.1706(9) 0.5373(6) 0.052(3) Uani d 1.00
C(19) 0.150(1) -0.118(1) 0.5744(6) 0.056(4) Uani d 1.00
C(20) 0.323(1) 0.0897(9) 0.4132(6) 0.052(3) Uani d 1.00
C(21) 0.402(1) 0.1269(9) 0.4678(6) 0.050(3) Uani d 1.00
C(22) 0.506(1) 0.0672(9) 0.4818(7) 0.049(3) Uani d 1.00
C(23) 0.487(1) -0.0110(9) 0.4373(6) 0.049(3) Uani d 1.00
C(24) 0.380(1) 0.0056(9) 0.3910(5) 0.048(3) Uani d 1.00
C(25) -0.052(2) -0.018(2) 0.538(1) 0.104(7) Uani d 1.00
C(26) 0.046(2) -0.073(1) 0.3873(9) 0.091(6) Uani d 1.00
C(27) 0.281(2) -0.221(1) 0.4073(8) 0.083(5) Uani d 1.00
C(28) 0.340(2) -0.2391(9) 0.570(1) 0.076(5) Uani d 1.00
C(29) 0.123(2) -0.124(1) 0.6540(8) 0.091(6) Uani d 1.00
C(30) 0.215(2) 0.140(1) 0.376(1) 0.093(6) Uani d 1.00
C(31) 0.398(2) 0.2219(10) 0.4936(9) 0.084(5) Uani d 1.00
C(32) 0.627(1) 0.087(2) 0.5253(9) 0.084(5) Uani d 1.00
C(33) 0.589(2) -0.085(1) 0.4328(9) 0.076(5) Uani d 1.00
C(34) 0.361(2) -0.039(1) 0.3202(6) 0.076(5) Uani d 1.00
H(35) 0.6070 0.2168 0.7556 0.0686 Uiso calc 1.00
H(36) 0.4226 0.3102 0.7371 0.0732 Uiso calc 1.00
H(37) 0.7963 0.1294 0.6927 0.1057 Uiso calc 1.00
H(38) 0.8281 0.0415 0.7340 0.1057 Uiso calc 1.00
H(39) 0.7586 0.1207 0.7729 0.1057 Uiso calc 1.00
H(40) 0.1777 0.2753 0.6129 0.0714 Uiso calc 1.00
H(41) 0.0123 0.2899 0.6927 0.1273 Uiso calc 1.00
H(42) 0.0733 0.1947 0.7010 0.1273 Uiso calc 1.00
H(43) 0.1081 0.2698 0.7555 0.1273 Uiso calc 1.00
H(44) 0.1555 0.4150 0.6547 0.1606 Uiso calc 1.00
H(45) 0.3038 0.3971 0.6389 0.1606 Uiso calc 1.00
H(46) 0.2522 0.3945 0.7171 0.1606 Uiso calc 1.00
H(47) -0.1251 -0.0510 0.5198 0.1249 Uiso calc 1.00
H(48) -0.0473 0.0389 0.5155 0.1249 Uiso calc 1.00
H(49) -0.0624 -0.0103 0.5883 0.1249 Uiso calc 1.00
H(50) -0.0387 -0.1012 0.3890 0.1093 Uiso calc 1.00
H(51) 0.0933 -0.0945 0.3470 0.1093 Uiso calc 1.00
H(52) 0.0344 -0.0097 0.3834 0.1093 Uiso calc 1.00
H(53) 0.2555 -0.2006 0.3611 0.1001 Uiso calc 1.00
H(54) 0.3745 -0.2217 0.4108 0.1001 Uiso calc 1.00
H(55) 0.2472 -0.2799 0.4150 0.1001 Uiso calc 1.00
H(56) 0.3156 -0.2980 0.5560 0.0918 Uiso calc 1.00
H(57) 0.4279 -0.2269 0.5546 0.0918 Uiso calc 1.00
H(58) 0.3365 -0.2348 0.6211 0.0918 Uiso calc 1.00
H(59) 0.0965 -0.1833 0.6659 0.1092 Uiso calc 1.00
H(60) 0.2014 -0.1091 0.6796 0.1092 Uiso calc 1.00
H(61) 0.0549 -0.0827 0.6664 0.1092 Uiso calc 1.00
H(62) 0.1755 0.1020 0.3411 0.1120 Uiso calc 1.00
H(63) 0.2501 0.1919 0.3539 0.1120 Uiso calc 1.00
H(64) 0.1499 0.1570 0.4104 0.1120 Uiso calc 1.00
H(65) 0.3180 0.2496 0.4778 0.1004 Uiso calc 1.00
H(66) 0.4713 0.2540 0.4750 0.1004 Uiso calc 1.00
H(67) 0.4006 0.2227 0.5444 0.1004 Uiso calc 1.00
H(68) 0.6814 0.0351 0.5269 0.1002 Uiso calc 1.00
H(69) 0.6738 0.1354 0.5041 0.1002 Uiso calc 1.00
H(70) 0.6011 0.1030 0.5726 0.1002 Uiso calc 1.00
H(71) 0.5592 -0.1310 0.4012 0.0912 Uiso calc 1.00
H(72) 0.6705 -0.0614 0.4156 0.0912 Uiso calc 1.00
H(73) 0.6029 -0.1105 0.4791 0.0912 Uiso calc 1.00
H(74) 0.2821 -0.0169 0.2987 0.0912 Uiso calc 1.00
H(75) 0.4341 -0.0261 0.2900 0.0912 Uiso calc 1.00
H(76) 0.3539 -0.1022 0.3268 0.0912 Uiso calc 1.00

loop_
_atom_type_symbol
_atom_type_oxidation_number
_atom_type_number_in_cell
_atom_type_scat_dispersion_real
_atom_type_scat_dispersion_imag
_atom_type_scat_source
C 0 120 0.018 0.009
;International Tables for Crystallography
(1992, Vol. C, Tables 4.2.6.8 and 6.1.1.1)
;
H 0 168 0.000 0.000
;International Tables for Crystallography
(1992, Vol. C, Table 6.1.1.2)
;
O 0 4 0.049 0.032
;International Tables for Crystallography
(1992, Vol. C, Tables 4.2.6.8 and 6.1.1.1)
;
S 0 4 0.333 0.557
;International Tables for Crystallography
(1992, Vol. C, Tables 4.2.6.8 and 6.1.1.1)
;
Se 0 4 -0.794 1.137
;International Tables for Crystallography
(1992, Vol. C, Tables 4.2.6.8 and 6.1.1.1)
;
Ti 0 4 0.219 1.807
;International Tables for Crystallography
(1992, Vol. C, Tables 4.2.6.8 and 6.1.1.1)
;

loop_
_geom_angle_atom_site_label_1
_geom_angle_atom_site_label_2
_geom_angle_atom_site_label_3
_geom_angle
_geom_angle_site_symmetry_1
_geom_angle_site_symmetry_2
_geom_angle_site_symmetry_3
_geom_angle_publ_flag
Ti(2) Se(3) C(9) 94.9(4) 1_555 1_555 1_555 yes
Se(3) Ti(2) S(1) 81.80(9) 1_555 1_555 1_555 yes
Se(3) Ti(2) C(15) 112.8(3) 1_555 1_555 1_555 yes
Se(3) Ti(2) C(16) 133.8(3) 1_555 1_555 1_555 yes
Se(3) Ti(2) C(17) 109.5(3) 1_555 1_555 1_555 yes
Se(3) Ti(2) C(18) 79.1(3) 1_555 1_555 1_555 yes
Se(3) Ti(2) C(19) 81.2(3) 1_555 1_555 1_555 yes
Se(3) Ti(2) C(20) 133.0(3) 1_555 1_555 1_555 yes
Se(3) Ti(2) C(21) 101.4(3) 1_555 1_555 1_555 yes
Se(3) Ti(2) C(22) 79.7(3) 1_555 1_555 1_555 yes
Se(3) Ti(2) C(23) 93.5(3) 1_555 1_555 1_555 yes
Se(3) Ti(2) C(24) 127.1(3) 1_555 1_555 1_555 yes
S(1) Ti(2) C(15) 76.9(3) 1_555 1_555 1_555 yes
S(1) Ti(2) C(16) 106.1(4) 1_555 1_555 1_555 yes
S(1) Ti(2) C(17) 132.9(3) 1_555 1_555 1_555 yes
S(1) Ti(2) C(18) 115.5(3) 1_555 1_555 1_555 yes
S(1) Ti(2) C(19) 82.5(4) 1_555 1_555 1_555 yes
S(1) Ti(2) C(20) 95.3(3) 1_555 1_555 1_555 yes
S(1) Ti(2) C(21) 80.6(3) 1_555 1_555 1_555 yes
S(1) Ti(2) C(22) 101.3(3) 1_555 1_555 1_555 yes
S(1) Ti(2) C(23) 134.7(3) 1_555 1_555 1_555 yes
S(1) Ti(2) C(24) 129.4(3) 1_555 1_555 1_555 yes
C(15) Ti(2) C(16) 33.9(5) 1_555 1_555 1_555 yes
C(15) Ti(2) C(17) 56.3(5) 1_555 1_555 1_555 yes
C(15) Ti(2) C(18) 56.4(5) 1_555 1_555 1_555 yes
C(15) Ti(2) C(19) 33.6(5) 1_555 1_555 1_555 yes
C(15) Ti(2) C(20) 112.0(5) 1_555 1_555 1_555 yes
C(15) Ti(2) C(21) 135.3(5) 1_555 1_555 1_555 yes
C(15) Ti(2) C(22) 166.6(5) 1_555 1_555 1_555 yes
C(15) Ti(2) C(23) 143.0(4) 1_555 1_555 1_555 yes
C(15) Ti(2) C(24) 115.3(4) 1_555 1_555 1_555 yes
C(16) Ti(2) C(17) 33.8(5) 1_555 1_555 1_555 yes
C(16) Ti(2) C(18) 56.1(4) 1_555 1_555 1_555 yes
C(16) Ti(2) C(19) 55.9(4) 1_555 1_555 1_555 yes
C(16) Ti(2) C(20) 92.3(5) 1_555 1_555 1_555 yes
C(16) Ti(2) C(21) 124.8(5) 1_555 1_555 1_555 yes
C(16) Ti(2) C(22) 138.9(5) 1_555 1_555 1_555 yes
C(16) Ti(2) C(23) 109.1(5) 1_555 1_555 1_555 yes
C(16) Ti(2) C(24) 83.3(5) 1_555 1_555 1_555 yes
C(17) Ti(2) C(18) 33.6(4) 1_555 1_555 1_555 yes
C(17) Ti(2) C(19) 56.0(4) 1_555 1_555 1_555 yes
C(17) Ti(2) C(20) 106.4(4) 1_555 1_555 1_555 yes
C(17) Ti(2) C(21) 136.4(4) 1_555 1_555 1_555 yes
C(17) Ti(2) C(22) 125.5(4) 1_555 1_555 1_555 yes
C(17) Ti(2) C(23) 91.3(4) 1_555 1_555 1_555 yes
C(17) Ti(2) C(24) 80.9(4) 1_555 1_555 1_555 yes
C(18) Ti(2) C(19) 34.0(5) 1_555 1_555 1_555 yes
C(18) Ti(2) C(20) 139.9(4) 1_555 1_555 1_555 yes
C(18) Ti(2) C(21) 163.6(4) 1_555 1_555 1_555 yes
C(18) Ti(2) C(22) 133.9(5) 1_555 1_555 1_555 yes
C(18) Ti(2) C(23) 107.6(5) 1_555 1_555 1_555 yes
C(18) Ti(2) C(24) 110.8(4) 1_555 1_555 1_555 yes
C(19) Ti(2) C(20) 145.2(5) 1_555 1_555 1_555 yes
C(19) Ti(2) C(21) 162.3(5) 1_555 1_555 1_555 yes
C(19) Ti(2) C(22) 159.8(5) 1_555 1_555 1_555 yes
C(19) Ti(2) C(23) 141.6(5) 1_555 1_555 1_555 yes
C(19) Ti(2) C(24) 135.8(4) 1_555 1_555 1_555 yes
C(20) Ti(2) C(21) 33.1(4) 1_555 1_555 1_555 yes
C(20) Ti(2) C(22) 54.7(4) 1_555 1_555 1_555 yes
C(20) Ti(2) C(23) 56.2(5) 1_555 1_555 1_555 yes
C(20) Ti(2) C(24) 34.1(4) 1_555 1_555 1_555 yes
C(21) Ti(2) C(22) 32.6(4) 1_555 1_555 1_555 yes
C(21) Ti(2) C(23) 56.1(4) 1_555 1_555 1_555 yes
C(21) Ti(2) C(24) 55.7(4) 1_555 1_555 1_555 yes
C(22) Ti(2) C(23) 34.3(4) 1_555 1_555 1_555 yes
C(22) Ti(2) C(24) 55.5(4) 1_555 1_555 1_555 yes
C(23) Ti(2) C(24) 33.7(4) 1_555 1_555 1_555 yes
Ti(2) S(1) C(8) 103.4(4) 1_555 1_555 1_555 yes
C(4) O(10) C(11) 120(1) 1_555 1_555 1_555 yes
O(10) C(4) C(5) 122(1) 1_555 1_555 1_555 yes
O(10) C(4) C(9) 117(1) 1_555 1_555 1_555 yes
C(5) C(4) C(9) 119(1) 1_555 1_555 1_555 yes
C(4) C(5) C(6) 121(1) 1_555 1_555 1_555 yes
C(4) C(5) H(35) 119(1) 1_555 1_555 1_555 no
C(6) C(5) H(35) 119(1) 1_555 1_555 1_555 no
C(5) C(6) C(7) 120(1) 1_555 1_555 1_555 yes
C(5) C(6) H(36) 120(1) 1_555 1_555 1_555 no
C(7) C(6) H(36) 119(1) 1_555 1_555 1_555 no
C(6) C(7) C(8) 120(1) 1_555 1_555 1_555 yes
C(6) C(7) C(12) 120(1) 1_555 1_555 1_555 yes
C(8) C(7) C(12) 119(1) 1_555 1_555 1_555 yes
S(1) C(8) C(7) 121.6(9) 1_555 1_555 1_555 yes
S(1) C(8) C(9) 117.9(8) 1_555 1_555 1_555 yes
C(7) C(8) C(9) 120(1) 1_555 1_555 1_555 yes
Se(3) C(9) C(4) 118(1) 1_555 1_555 1_555 yes
Se(3) C(9) C(8) 122.9(9) 1_555 1_555 1_555 yes
C(4) C(9) C(8) 118(1) 1_555 1_555 1_555 yes
O(10) C(11) H(37) 109(1) 1_555 1_555 1_555 no
O(10) C(11) H(38) 109(1) 1_555 1_555 1_555 no
O(10) C(11) H(39) 109(1) 1_555 1_555 1_555 no
H(37) C(11) H(38) 109(2) 1_555 1_555 1_555 no
H(37) C(11) H(39) 109(1) 1_555 1_555 1_555 no
H(38) C(11) H(39) 109(1) 1_555 1_555 1_555 no
C(7) C(12) C(13) 109(1) 1_555 1_555 1_555 yes
C(7) C(12) C(14) 114(1) 1_555 1_555 1_555 yes
C(7) C(12) H(40) 106(1) 1_555 1_555 1_555 no
C(13) C(12) C(14) 111(1) 1_555 1_555 1_555 yes
C(13) C(12) H(40) 106(1) 1_555 1_555 1_555 no
C(14) C(12) H(40) 106(1) 1_555 1_555 1_555 no
C(12) C(13) H(41) 109(1) 1_555 1_555 1_555 no
C(12) C(13) H(42) 109(1) 1_555 1_555 1_555 no
C(12) C(13) H(43) 109(2) 1_555 1_555 1_555 no
H(41) C(13) H(42) 109(2) 1_555 1_555 1_555 no
H(41) C(13) H(43) 109(1) 1_555 1_555 1_555 no
H(42) C(13) H(43) 109(1) 1_555 1_555 1_555 no
C(12) C(14) H(44) 109(2) 1_555 1_555 1_555 no
C(12) C(14) H(45) 109(2) 1_555 1_555 1_555 no
C(12) C(14) H(46) 109(2) 1_555 1_555 1_555 no
H(44) C(14) H(45) 109(2) 1_555 1_555 1_555 no
H(44) C(14) H(46) 109(2) 1_555 1_555 1_555 no
H(45) C(14) H(46) 109(2) 1_555 1_555 1_555 no
Ti(2) C(15) C(16) 73.1(8) 1_555 1_555 1_555 yes
Ti(2) C(15) C(19) 74.0(8) 1_555 1_555 1_555 yes
Ti(2) C(15) C(25) 128(1) 1_555 1_555 1_555 yes
C(16) C(15) C(19) 107(1) 1_555 1_555 1_555 yes
C(16) C(15) C(25) 124(1) 1_555 1_555 1_555 yes
C(19) C(15) C(25) 126(1) 1_555 1_555 1_555 yes
Ti(2) C(16) C(15) 73.0(7) 1_555 1_555 1_555 yes
Ti(2) C(16) C(17) 74.9(7) 1_555 1_555 1_555 yes
Ti(2) C(16) C(26) 130(1) 1_555 1_555 1_555 yes
C(15) C(16) C(17) 108(1) 1_555 1_555 1_555 yes
C(15) C(16) C(26) 122(1) 1_555 1_555 1_555 yes
C(17) C(16) C(26) 126(1) 1_555 1_555 1_555 yes
Ti(2) C(17) C(16) 71.3(7) 1_555 1_555 1_555 yes
Ti(2) C(17) C(18) 71.9(7) 1_555 1_555 1_555 yes
Ti(2) C(17) C(27) 133(1) 1_555 1_555 1_555 yes
C(16) C(17) C(18) 106(1) 1_555 1_555 1_555 yes
C(16) C(17) C(27) 128(1) 1_555 1_555 1_555 yes
C(18) C(17) C(27) 123(1) 1_555 1_555 1_555 yes
Ti(2) C(18) C(17) 74.5(7) 1_555 1_555 1_555 yes
Ti(2) C(18) C(19) 73.2(8) 1_555 1_555 1_555 yes
Ti(2) C(18) C(28) 124.8(9) 1_555 1_555 1_555 yes
C(17) C(18) C(19) 108(1) 1_555 1_555 1_555 yes
C(17) C(18) C(28) 124(1) 1_555 1_555 1_555 yes
C(19) C(18) C(28) 126(1) 1_555 1_555 1_555 yes
Ti(2) C(19) C(15) 72.4(8) 1_555 1_555 1_555 yes
Ti(2) C(19) C(18) 72.8(7) 1_555 1_555 1_555 yes
Ti(2) C(19) C(29) 127(1) 1_555 1_555 1_555 yes
C(15) C(19) C(18) 108.2(10) 1_555 1_555 1_555 yes
C(15) C(19) C(29) 126(1) 1_555 1_555 1_555 yes
C(18) C(19) C(29) 124(1) 1_555 1_555 1_555 yes
Ti(2) C(20) C(21) 75.3(7) 1_555 1_555 1_555 yes
Ti(2) C(20) C(24) 73.5(6) 1_555 1_555 1_555 yes
Ti(2) C(20) C(30) 126(1) 1_555 1_555 1_555 yes
C(21) C(20) C(24) 108(1) 1_555 1_555 1_555 yes
C(21) C(20) C(30) 123(1) 1_555 1_555 1_555 yes
C(24) C(20) C(30) 126(1) 1_555 1_555 1_555 yes
Ti(2) C(21) C(20) 71.6(7) 1_555 1_555 1_555 yes
Ti(2) C(21) C(22) 73.6(7) 1_555 1_555 1_555 yes
Ti(2) C(21) C(31) 132.1(9) 1_555 1_555 1_555 yes
C(20) C(21) C(22) 108(1) 1_555 1_555 1_555 yes
C(20) C(21) C(31) 126(1) 1_555 1_555 1_555 yes
C(22) C(21) C(31) 124(1) 1_555 1_555 1_555 yes
Ti(2) C(22) C(21) 73.8(7) 1_555 1_555 1_555 yes
Ti(2) C(22) C(23) 68.9(7) 1_555 1_555 1_555 yes
Ti(2) C(22) C(32) 130.6(9) 1_555 1_555 1_555 yes
C(21) C(22) C(23) 107(1) 1_555 1_555 1_555 yes
C(21) C(22) C(32) 126(1) 1_555 1_555 1_555 yes
C(23) C(22) C(32) 125(1) 1_555 1_555 1_555 yes
Ti(2) C(23) C(22) 76.8(7) 1_555 1_555 1_555 yes
Ti(2) C(23) C(24) 76.0(7) 1_555 1_555 1_555 yes
Ti(2) C(23) C(33) 124.4(9) 1_555 1_555 1_555 yes
C(22) C(23) C(24) 108(1) 1_555 1_555 1_555 yes
C(22) C(23) C(33) 122(1) 1_555 1_555 1_555 yes
C(24) C(23) C(33) 128(1) 1_555 1_555 1_555 yes
Ti(2) C(24) C(20) 72.4(6) 1_555 1_555 1_555 yes
Ti(2) C(24) C(23) 70.3(6) 1_555 1_555 1_555 yes
Ti(2) C(24) C(34) 137.0(9) 1_555 1_555 1_555 yes
C(20) C(24) C(23) 106(1) 1_555 1_555 1_555 yes
C(20) C(24) C(34) 126(1) 1_555 1_555 1_555 yes
C(23) C(24) C(34) 124(1) 1_555 1_555 1_555 yes
C(15) C(25) H(47) 109(1) 1_555 1_555 1_555 no
C(15) C(25) H(48) 109(1) 1_555 1_555 1_555 no
C(15) C(25) H(49) 109(1) 1_555 1_555 1_555 no
H(47) C(25) H(48) 109(2) 1_555 1_555 1_555 no
H(47) C(25) H(49) 109(2) 1_555 1_555 1_555 no
H(48) C(25) H(49) 109(2) 1_555 1_555 1_555 no
C(16) C(26) H(50) 109(1) 1_555 1_555 1_555 no
C(16) C(26) H(51) 109(1) 1_555 1_555 1_555 no
C(16) C(26) H(52) 109(1) 1_555 1_555 1_555 no
H(50) C(26) H(51) 109(1) 1_555 1_555 1_555 no
H(50) C(26) H(52) 109(2) 1_555 1_555 1_555 no
H(51) C(26) H(52) 109(1) 1_555 1_555 1_555 no
C(17) C(27) H(53) 109(1) 1_555 1_555 1_555 no
C(17) C(27) H(54) 109(1) 1_555 1_555 1_555 no
C(17) C(27) H(55) 109(1) 1_555 1_555 1_555 no
H(53) C(27) H(54) 109(1) 1_555 1_555 1_555 no
H(53) C(27) H(55) 109(1) 1_555 1_555 1_555 no
H(54) C(27) H(55) 109(1) 1_555 1_555 1_555 no
C(18) C(28) H(56) 109(1) 1_555 1_555 1_555 no
C(18) C(28) H(57) 109(1) 1_555 1_555 1_555 no
C(18) C(28) H(58) 109(1) 1_555 1_555 1_555 no
H(56) C(28) H(57) 109(1) 1_555 1_555 1_555 no
H(56) C(28) H(58) 109(1) 1_555 1_555 1_555 no
H(57) C(28) H(58) 109(1) 1_555 1_555 1_555 no
C(19) C(29) H(59) 109(1) 1_555 1_555 1_555 no
C(19) C(29) H(60) 109(1) 1_555 1_555 1_555 no
C(19) C(29) H(61) 109(1) 1_555 1_555 1_555 no
H(59) C(29) H(60) 109(2) 1_555 1_555 1_555 no
H(59) C(29) H(61) 109(1) 1_555 1_555 1_555 no
H(60) C(29) H(61) 109(1) 1_555 1_555 1_555 no
C(20) C(30) H(62) 109(1) 1_555 1_555 1_555 no
C(20) C(30) H(63) 109(1) 1_555 1_555 1_555 no
C(20) C(30) H(64) 109(1) 1_555 1_555 1_555 no
H(62) C(30) H(63) 109(1) 1_555 1_555 1_555 no
H(62) C(30) H(64) 109(1) 1_555 1_555 1_555 no
H(63) C(30) H(64) 109(2) 1_555 1_555 1_555 no
C(21) C(31) H(65) 109(1) 1_555 1_555 1_555 no
C(21) C(31) H(66) 109(1) 1_555 1_555 1_555 no
C(21) C(31) H(67) 109(1) 1_555 1_555 1_555 no
H(65) C(31) H(66) 109(1) 1_555 1_555 1_555 no
H(65) C(31) H(67) 109(1) 1_555 1_555 1_555 no
H(66) C(31) H(67) 109(2) 1_555 1_555 1_555 no
C(22) C(32) H(68) 109(1) 1_555 1_555 1_555 no
C(22) C(32) H(69) 109(1) 1_555 1_555 1_555 no
C(22) C(32) H(70) 109(1) 1_555 1_555 1_555 no
H(68) C(32) H(69) 109(1) 1_555 1_555 1_555 no
H(68) C(32) H(70) 109(1) 1_555 1_555 1_555 no
H(69) C(32) H(70) 109(2) 1_555 1_555 1_555 no
C(23) C(33) H(71) 109(1) 1_555 1_555 1_555 no
C(23) C(33) H(72) 109(1) 1_555 1_555 1_555 no
C(23) C(33) H(73) 109(1) 1_555 1_555 1_555 no
H(71) C(33) H(72) 109(1) 1_555 1_555 1_555 no
H(71) C(33) H(73) 109(1) 1_555 1_555 1_555 no
H(72) C(33) H(73) 109(1) 1_555 1_555 1_555 no
C(24) C(34) H(74) 109(1) 1_555 1_555 1_555 no
C(24) C(34) H(75) 109(1) 1_555 1_555 1_555 no
C(24) C(34) H(76) 109(1) 1_555 1_555 1_555 no
H(74) C(34) H(75) 109(1) 1_555 1_555 1_555 no
H(74) C(34) H(76) 109(1) 1_555 1_555 1_555 no
H(75) C(34) H(76) 109(1) 1_555 1_555 1_555 no

loop_
_geom_bond_atom_site_label_1
_geom_bond_atom_site_label_2
_geom_bond_distance
_geom_bond_site_symmetry_1
_geom_bond_site_symmetry_2
_geom_bond_publ_flag
Se(3) Ti(2) 2.553(2) 1_555 1_555 yes
Se(3) C(9) 1.89(1) 1_555 1_555 yes
Ti(2) S(1) 2.428(3) 1_555 1_555 yes
Ti(2) C(15) 2.41(1) 1_555 1_555 yes
Ti(2) C(16) 2.42(1) 1_555 1_555 yes
Ti(2) C(17) 2.46(1) 1_555 1_555 yes
Ti(2) C(18) 2.43(1) 1_555 1_555 yes
Ti(2) C(19) 2.43(1) 1_555 1_555 yes
Ti(2) C(20) 2.44(1) 1_555 1_555 yes
Ti(2) C(21) 2.49(1) 1_555 1_555 yes
Ti(2) C(22) 2.49(1) 1_555 1_555 yes
Ti(2) C(23) 2.38(1) 1_555 1_555 yes
Ti(2) C(24) 2.458(10) 1_555 1_555 yes
S(1) C(8) 1.77(1) 1_555 1_555 yes
O(10) C(4) 1.36(2) 1_555 1_555 yes
O(10) C(11) 1.38(2) 1_555 1_555 yes
C(4) C(5) 1.36(2) 1_555 1_555 yes
C(4) C(9) 1.43(2) 1_555 1_555 yes
C(5) C(6) 1.41(2) 1_555 1_555 yes
C(5) H(35) 0.950 1_555 1_555 no
C(6) C(7) 1.36(2) 1_555 1_555 yes
C(6) H(36) 0.950 1_555 1_555 no
C(7) C(8) 1.42(2) 1_555 1_555 yes
C(7) C(12) 1.54(2) 1_555 1_555 yes
C(8) C(9) 1.41(2) 1_555 1_555 yes
C(11) H(37) 0.951 1_555 1_555 no
C(11) H(38) 0.950 1_555 1_555 no
C(11) H(39) 0.950 1_555 1_555 no
C(12) C(13) 1.49(3) 1_555 1_555 yes
C(12) C(14) 1.47(3) 1_555 1_555 yes
C(12) H(40) 0.950 1_555 1_555 no
C(13) H(41) 0.950 1_555 1_555 no
C(13) H(42) 0.950 1_555 1_555 no
C(13) H(43) 0.950 1_555 1_555 no
C(14) H(44) 0.948 1_555 1_555 no
C(14) H(45) 0.953 1_555 1_555 no
C(14) H(46) 0.950 1_555 1_555 no
C(15) C(16) 1.41(2) 1_555 1_555 yes
C(15) C(19) 1.40(2) 1_555 1_555 yes
C(15) C(25) 1.52(2) 1_555 1_555 yes
C(16) C(17) 1.42(2) 1_555 1_555 yes
C(16) C(26) 1.52(2) 1_555 1_555 yes
C(17) C(18) 1.42(2) 1_555 1_555 yes
C(17) C(27) 1.50(2) 1_555 1_555 yes
C(18) C(19) 1.42(2) 1_555 1_555 yes
C(18) C(28) 1.53(2) 1_555 1_555 yes
C(19) C(29) 1.51(2) 1_555 1_555 yes
C(20) C(21) 1.41(2) 1_555 1_555 yes
C(20) C(24) 1.44(2) 1_555 1_555 yes
C(20) C(30) 1.49(2) 1_555 1_555 yes
C(21) C(22) 1.40(2) 1_555 1_555 yes
C(21) C(31) 1.49(2) 1_555 1_555 yes
C(22) C(23) 1.44(2) 1_555 1_555 yes
C(22) C(32) 1.50(2) 1_555 1_555 yes
C(23) C(24) 1.40(2) 1_555 1_555 yes
C(23) C(33) 1.52(2) 1_555 1_555 yes
C(24) C(34) 1.49(2) 1_555 1_555 yes
C(25) H(47) 0.950 1_555 1_555 no
C(25) H(48) 0.951 1_555 1_555 no
C(25) H(49) 0.950 1_555 1_555 no
C(26) H(50) 0.950 1_555 1_555 no
C(26) H(51) 0.950 1_555 1_555 no
C(26) H(52) 0.950 1_555 1_555 no
C(27) H(53) 0.950 1_555 1_555 no
C(27) H(54) 0.949 1_555 1_555 no
C(27) H(55) 0.950 1_555 1_555 no
C(28) H(56) 0.950 1_555 1_555 no
C(28) H(57) 0.949 1_555 1_555 no
C(28) H(58) 0.950 1_555 1_555 no
C(29) H(59) 0.950 1_555 1_555 no
C(29) H(60) 0.950 1_555 1_555 no
C(29) H(61) 0.950 1_555 1_555 no
C(30) H(62) 0.950 1_555 1_555 no
C(30) H(63) 0.950 1_555 1_555 no
C(30) H(64) 0.950 1_555 1_555 no
C(31) H(65) 0.950 1_555 1_555 no
C(31) H(66) 0.950 1_555 1_555 no
C(31) H(67) 0.950 1_555 1_555 no
C(32) H(68) 0.951 1_555 1_555 no
C(32) H(69) 0.950 1_555 1_555 no
C(32) H(70) 0.950 1_555 1_555 no
C(33) H(71) 0.949 1_555 1_555 no
C(33) H(72) 0.951 1_555 1_555 no
C(33) H(73) 0.951 1_555 1_555 no
C(34) H(74) 0.950 1_555 1_555 no
C(34) H(75) 0.950 1_555 1_555 no
C(34) H(76) 0.950 1_555 1_555 no
